data_2222749
loop_
_publ_author_name
'Zhao, Ling-Zhi'
'He, Rui-Xia'
'Zhong, Qiu-Gui'
'Zeng, Rong-Hua'
'Lu, Dong-Sheng'

_publ_section_title
;Poly[[hemi-\m~4~-oxalato-hemi-\m~2~-oxalato-bis(\m~3~-pyrazine-2-carboxylato)erbium(III)silver(I)]
 monohydrate]
;
_journal_coeditor_code HY2207
_journal_issue 8
_journal_name_full 'Acta Crystallographica Section E'
_journal_page_first m1018
_journal_page_last m1019
_journal_paper_doi 10.1107/S1600536809029742
_journal_volume 65
_journal_year 2009
_chemical_formula_iupac '[Ag Er (C5 H3 N2 O2)2 (C2 O4)], H2 O'
_chemical_formula_moiety 'C12 H6 Ag Er N4 O8, H2 O'
_chemical_formula_sum 'C12 H8 Ag Er N4 O9'
_chemical_formula_weight 627.35
_chemical_name_systematic
;
Poly[[hemi-\m~4~-oxalato-hemi-\m~2~-oxalato-bis(\m~3~-pyrazine-2-
carboxylato)erbium(III)silver(I)] monohydrate]
;
_space_group_IT_number 14
_symmetry_cell_setting monoclinic
_symmetry_space_group_name_Hall '-P 2ybc'
_symmetry_space_group_name_H-M 'P 1 21/c 1'
_atom_sites_solution_hydrogens geom
_atom_sites_solution_primary direct
_atom_sites_solution_secondary difmap
_audit_creation_method SHELXL-97
_cell_angle_alpha 90.00
_cell_angle_beta 95.3970(10)
_cell_angle_gamma 90.00
_cell_formula_units_Z 4
_cell_length_a 10.0482(6)
_cell_length_b 18.3968(11)
_cell_length_c 8.0371(5)
_cell_measurement_reflns_used 5128
_cell_measurement_temperature 296(2)
_cell_measurement_theta_max 28.23
_cell_measurement_theta_min 2.21
_cell_volume 1479.11(16)
_computing_cell_refinement 'SAINT (Bruker, 2007)'
_computing_data_collection 'APEX2 (Bruker, 2007)'
_computing_data_reduction 'SAINT (Bruker, 2007)'
_computing_molecular_graphics 'SHELXTL (Sheldrick, 2008) and Mercury (Macrae <i>et al.</i>,  2006)'
_computing_publication_material 'SHELXTL (Sheldrick, 2008)'
_computing_structure_refinement 'SHELXL97 (Sheldrick, 2008)'
_computing_structure_solution 'SHELXS97 (Sheldrick, 2008)'
_diffrn_ambient_temperature 296(2)
_diffrn_measured_fraction_theta_full 0.997
_diffrn_measured_fraction_theta_max 0.997
_diffrn_measurement_device_type 'Bruker APEXII CCD'
_diffrn_measurement_method '\f and \w'
_diffrn_radiation_monochromator graphite
_diffrn_radiation_source 'fine-focus sealed tube'
_diffrn_radiation_type MoK\a
_diffrn_radiation_wavelength 0.71073
_diffrn_reflns_av_R_equivalents 0.0189
_diffrn_reflns_av_sigmaI/netI 0.0212
_diffrn_reflns_limit_h_max 12
_diffrn_reflns_limit_h_min -11
_diffrn_reflns_limit_k_max 19
_diffrn_reflns_limit_k_min -22
_diffrn_reflns_limit_l_max 5
_diffrn_reflns_limit_l_min -9
_diffrn_reflns_number 7533
_diffrn_reflns_theta_full 25.20
_diffrn_reflns_theta_max 25.20
_diffrn_reflns_theta_min 2.04
_diffrn_standards_number 0
_exptl_absorpt_coefficient_mu 7.024
_exptl_absorpt_correction_T_max 0.3487
_exptl_absorpt_correction_T_min 0.3071
_exptl_absorpt_correction_type multi-scan
_exptl_absorpt_process_details '(SADABS; Sheldrick, 1996)'
_exptl_crystal_colour colorless
_exptl_crystal_density_diffrn 2.817
_exptl_crystal_density_method 'not measured'
_exptl_crystal_description block
_exptl_crystal_F_000 1180
_exptl_crystal_size_max 0.22
_exptl_crystal_size_mid 0.20
_exptl_crystal_size_min 0.19
_refine_diff_density_max 1.429
_refine_diff_density_min -1.144
_refine_ls_extinction_method none
_refine_ls_goodness_of_fit_ref 1.035
_refine_ls_hydrogen_treatment constr
_refine_ls_matrix_type full
_refine_ls_number_parameters 244
_refine_ls_number_reflns 2649
_refine_ls_number_restraints 12
_refine_ls_restrained_S_all 1.040
_refine_ls_R_factor_all 0.0230
_refine_ls_R_factor_gt 0.0208
_refine_ls_shift/su_max 0.001
_refine_ls_shift/su_mean 0.000
_refine_ls_structure_factor_coef Fsqd
_refine_ls_weighting_details 'calc w=1/[\s^2^(Fo^2^)+(0.024P)^2^+4.153P] where P=(Fo^2^+2Fc^2^)/3'
_refine_ls_weighting_scheme calc
_refine_ls_wR_factor_gt 0.0490
_refine_ls_wR_factor_ref 0.0500
_reflns_number_gt 2450
_reflns_number_total 2649
_reflns_threshold_expression >2\s(I)
_cod_data_source_file hy2207.cif
_cod_data_source_block I
_cod_depositor_comments
;
The following automatic conversions were performed:
'_symmetry_cell_setting' value 'Monoclinic' changed to 'monoclinic'
according to '/home/saulius/struct/CIF-dictionaries/cif_core.dic'
dictionary named 'cif_core.dic' version 2.4.1 from 2010-06-29.

Automatic conversion script
Id: cif_fix_enum 1527 2010-12-29 10:47:43Z saulius 

The following automatic conversions were performed:

'_symmetry_cell_setting' value 'Monoclinic' changed to 'monoclinic'
according to /home/saulius/struct/CIF-dictionaries/cif_core.dic
dictionary named 'cif_core.dic' version 2.4.1 from 2010-06-29.

Automatic conversion script
Id: cif_fix_values 1715 2011-07-08 13:25:40Z adriana 
;
_cod_original_sg_symbol_H-M 'P 21/c'
_cod_database_code 2222749
_cod_database_fobs_code 2222749

loop_
_symmetry_equiv_pos_as_xyz
'x, y, z'
'-x, y+1/2, -z+1/2'
'-x, -y, -z'
'x, -y-1/2, z-1/2'

loop_
_atom_site_type_symbol
_atom_site_label
_atom_site_fract_x
_atom_site_fract_y
_atom_site_fract_z
_atom_site_U_iso_or_equiv
_atom_site_adp_type
_atom_site_calc_flag
_atom_site_refinement_flags
_atom_site_occupancy
_atom_site_disorder_assembly
_atom_site_disorder_group
Er Er1 0.364162(17) 0.105359(10) 0.24162(2) 0.01442(7) Uani d . 1 . .
Ag Ag1 0.85087(4) 0.42746(2) 0.39306(4) 0.03045(11) Uani d . 1 . .
O O1 0.2989(3) 0.21768(16) 0.3579(4) 0.0242(7) Uani d U 1 . .
O O2 0.3493(3) 0.32200(16) 0.4921(4) 0.0235(7) Uani d . 1 . .
O O3 -0.0813(3) 0.0887(2) 0.1736(4) 0.0317(8) Uani d . 1 . .
O O4 0.1381(3) 0.09487(18) 0.1482(4) 0.0250(7) Uani d . 1 . .
O O5 0.3318(3) 0.01811(16) 0.0110(4) 0.0207(6) Uani d . 1 . .
O O7 0.5023(3) 0.09455(15) 0.4957(4) 0.0199(6) Uani d . 1 . .
N N1 0.5506(3) 0.20455(19) 0.2760(4) 0.0190(8) Uani d . 1 . .
N N2 0.7204(4) 0.3245(2) 0.3075(5) 0.0289(9) Uani d . 1 . .
N N3 0.1969(4) 0.09160(19) 0.4735(4) 0.0194(8) Uani d . 1 . .
N N4 -0.0028(4) 0.0827(2) 0.6909(4) 0.0239(8) Uani d . 1 . .
C C1 0.3752(4) 0.2695(2) 0.4013(5) 0.0193(9) Uani d . 1 . .
C C2 0.5118(4) 0.2678(2) 0.3374(5) 0.0195(9) Uani d . 1 . .
C C3 0.5950(4) 0.3270(3) 0.3465(6) 0.0259(10) Uani d . 1 . .
H H3 0.5621 0.3711 0.3818 0.031 Uiso calc R 1 . .
C C4 0.7614(5) 0.2604(3) 0.2544(6) 0.0287(11) Uani d . 1 . .
H H4 0.8491 0.2554 0.2282 0.034 Uiso calc R 1 . .
C C5 0.6765(4) 0.2009(3) 0.2372(6) 0.0255(10) Uani d . 1 . .
H H5 0.7082 0.1573 0.1976 0.031 Uiso calc R 1 . .
C C6 0.0371(4) 0.0914(2) 0.2309(5) 0.0185(9) Uani d . 1 . .
C C7 0.0668(4) 0.0902(2) 0.4181(5) 0.0183(9) Uani d . 1 . .
C C8 -0.0327(4) 0.0862(3) 0.5258(5) 0.0223(10) Uani d . 1 . .
H H8 -0.1219 0.0860 0.4824 0.027 Uiso calc R 1 . .
C C9 0.1265(4) 0.0855(3) 0.7468(5) 0.0267(10) Uani d . 1 . .
H H9 0.1508 0.0845 0.8614 0.032 Uiso calc R 1 . .
C C10 0.2255(4) 0.0900(3) 0.6381(6) 0.0269(10) Uani d . 1 . .
H H10 0.3145 0.0920 0.6818 0.032 Uiso calc R 1 . .
C C11 0.4313(4) -0.0108(2) -0.0429(5) 0.0164(9) Uani d . 1 . .
C C12 0.5388(4) 0.0323(2) 0.5434(5) 0.0176(9) Uani d . 1 . .
O O1W 0.0424(5) 0.2589(3) 0.4885(8) 0.0827(16) Uani d U 1 . .
H H1W 0.1096 0.2521 0.4314 0.124 Uiso d R 1 . .
H H2W 0.0662 0.2368 0.5816 0.124 Uiso d R 1 . .
O O6 0.4323(3) -0.05626(16) -0.1587(4) 0.0212(7) Uani d . 1 . .
O O8 0.6284(3) 0.01649(16) 0.6555(4) 0.0226(7) Uani d . 1 . .

loop_
_atom_site_aniso_label
_atom_site_aniso_U_11
_atom_site_aniso_U_22
_atom_site_aniso_U_33
_atom_site_aniso_U_12
_atom_site_aniso_U_13
_atom_site_aniso_U_23
Er1 0.01594(11) 0.01469(11) 0.01268(11) 0.00069(7) 0.00162(7) -0.00034(7)
Ag1 0.0286(2) 0.0423(2) 0.02146(19) -0.00868(16) 0.00783(14) -0.00439(16)
O1 0.0201(15) 0.0210(16) 0.0326(18) -0.0023(13) 0.0074(13) -0.0060(14)
O2 0.0281(17) 0.0210(16) 0.0212(16) 0.0042(13) 0.0014(13) -0.0076(13)
O3 0.0201(16) 0.059(2) 0.0152(16) 0.0027(15) -0.0017(13) -0.0041(15)
O4 0.0199(16) 0.042(2) 0.0140(15) -0.0004(13) 0.0046(12) 0.0007(14)
O5 0.0205(15) 0.0238(17) 0.0176(15) 0.0042(13) 0.0006(12) -0.0029(13)
O7 0.0255(16) 0.0166(15) 0.0169(15) 0.0009(12) -0.0013(12) 0.0016(12)
N1 0.0229(19) 0.0172(18) 0.0170(18) 0.0012(14) 0.0025(14) -0.0010(15)
N2 0.027(2) 0.028(2) 0.032(2) -0.0040(17) 0.0074(17) -0.0054(18)
N3 0.0221(19) 0.0197(19) 0.0165(19) -0.0003(15) 0.0029(14) 0.0004(15)
N4 0.025(2) 0.032(2) 0.0160(19) 0.0015(16) 0.0052(15) 0.0012(16)
C1 0.025(2) 0.019(2) 0.013(2) 0.0028(18) 0.0001(17) 0.0025(18)
C2 0.025(2) 0.018(2) 0.015(2) 0.0029(17) 0.0000(17) 0.0000(17)
C3 0.027(2) 0.020(2) 0.031(3) -0.0018(19) 0.0060(19) -0.008(2)
C4 0.020(2) 0.031(3) 0.035(3) -0.0030(19) 0.006(2) -0.004(2)
C5 0.022(2) 0.026(2) 0.028(2) 0.0039(19) 0.0025(19) -0.006(2)
C6 0.021(2) 0.018(2) 0.016(2) 0.0029(17) 0.0032(17) 0.0011(17)
C7 0.020(2) 0.018(2) 0.017(2) -0.0001(17) 0.0016(17) 0.0000(17)
C8 0.019(2) 0.032(3) 0.016(2) 0.0006(19) 0.0033(17) 0.0000(19)
C9 0.028(3) 0.039(3) 0.013(2) 0.006(2) 0.0032(18) 0.004(2)
C10 0.019(2) 0.044(3) 0.018(2) 0.001(2) 0.0023(18) 0.000(2)
C11 0.023(2) 0.013(2) 0.013(2) 0.0026(16) 0.0016(17) 0.0050(17)
C12 0.019(2) 0.021(2) 0.013(2) 0.0000(17) 0.0041(16) 0.0021(17)
O1W 0.053(3) 0.067(3) 0.130(5) -0.008(2) 0.013(3) -0.020(3)
O6 0.0200(15) 0.0215(16) 0.0224(16) -0.0006(12) 0.0033(12) -0.0073(13)
O8 0.0237(16) 0.0220(16) 0.0209(16) -0.0013(13) -0.0038(13) 0.0024(13)

loop_
_atom_type_symbol
_atom_type_description
_atom_type_scat_dispersion_real
_atom_type_scat_dispersion_imag
_atom_type_scat_source
C C 0.0033 0.0016 'International Tables Vol C Tables 4.2.6.8 and 6.1.1.4'
H H 0.0000 0.0000 'International Tables Vol C Tables 4.2.6.8 and 6.1.1.4'
Ag Ag -0.8971 1.1015 'International Tables Vol C Tables 4.2.6.8 and 6.1.1.4'
Er Er -0.2586 4.9576 'International Tables Vol C Tables 4.2.6.8 and 6.1.1.4'
N N 0.0061 0.0033 'International Tables Vol C Tables 4.2.6.8 and 6.1.1.4'
O O 0.0106 0.0060 'International Tables Vol C Tables 4.2.6.8 and 6.1.1.4'

loop_
_geom_angle_atom_site_label_1
_geom_angle_atom_site_label_2
_geom_angle_atom_site_label_3
_geom_angle_site_symmetry_1
_geom_angle_site_symmetry_3
_geom_angle
_geom_angle_publ_flag
O4 Er1 O7 . . 138.16(10) ?
O4 Er1 O1 . . 84.40(11) ?
O7 Er1 O1 . . 83.98(10) ?
O4 Er1 O6 . 3_655 135.46(10) ?
O7 Er1 O6 . 3_655 76.17(10) ?
O1 Er1 O6 . 3_655 135.36(10) ?
O4 Er1 O8 . 3_656 91.81(11) ?
O7 Er1 O8 . 3_656 68.02(10) ?
O1 Er1 O8 . 3_656 132.72(11) ?
O6 Er1 O8 3_655 3_656 75.03(10) ?
O4 Er1 O2 . 4_565 78.18(10) ?
O7 Er1 O2 . 4_565 138.78(10) ?
O1 Er1 O2 . 4_565 81.23(11) ?
O6 Er1 O2 3_655 4_565 87.99(10) ?
O8 Er1 O2 3_656 4_565 143.95(10) ?
O4 Er1 O5 . . 69.30(10) ?
O7 Er1 O5 . . 128.53(10) ?
O1 Er1 O5 . . 147.36(10) ?
O6 Er1 O5 3_655 . 66.24(9) ?
O8 Er1 O5 3_656 . 69.19(10) ?
O2 Er1 O5 4_565 . 74.90(10) ?
O4 Er1 N1 . . 139.39(11) ?
O7 Er1 N1 . . 67.09(10) ?
O1 Er1 N1 . . 64.79(10) ?
O6 Er1 N1 3_655 . 70.67(10) ?
O8 Er1 N1 3_656 . 128.36(10) ?
O2 Er1 N1 4_565 . 71.78(10) ?
O5 Er1 N1 . . 125.49(10) ?
O4 Er1 N3 . . 63.46(10) ?
O7 Er1 N3 . . 75.12(11) ?
O1 Er1 N3 . . 65.75(11) ?
O6 Er1 N3 3_655 . 141.34(11) ?
O8 Er1 N3 3_656 . 70.51(11) ?
O2 Er1 N3 4_565 . 130.51(11) ?
O5 Er1 N3 . . 115.07(10) ?
N1 Er1 N3 . . 119.41(11) ?
N4 Ag1 O3 4_665 4_666 121.94(12) ?
N4 Ag1 N2 4_665 . 95.91(13) ?
O3 Ag1 N2 4_666 . 106.55(13) ?
C1 O1 Er1 . . 125.8(3) ?
C1 O2 Er1 . 4_566 156.2(3) ?
C6 O3 Ag1 . 4_465 123.6(3) ?
C6 O4 Er1 . . 129.8(3) ?
C11 O5 Er1 . . 119.3(3) ?
C12 O7 Er1 . . 118.2(3) ?
C5 N1 C2 . . 116.5(4) ?
C5 N1 Er1 . . 128.9(3) ?
C2 N1 Er1 . . 114.6(3) ?
C3 N2 C4 . . 115.8(4) ?
C3 N2 Ag1 . . 114.5(3) ?
C4 N2 Ag1 . . 128.4(3) ?
C10 N3 C7 . . 116.3(4) ?
C10 N3 Er1 . . 127.9(3) ?
C7 N3 Er1 . . 115.7(3) ?
C8 N4 C9 . . 117.0(4) ?
C8 N4 Ag1 . 4_466 127.4(3) ?
C9 N4 Ag1 . 4_466 115.6(3) ?
O2 C1 O1 . . 126.4(4) ?
O2 C1 C2 . . 117.4(4) ?
O1 C1 C2 . . 116.2(4) ?
N1 C2 C3 . . 120.9(4) ?
N1 C2 C1 . . 116.7(4) ?
C3 C2 C1 . . 122.3(4) ?
N2 C3 C2 . . 123.2(4) ?
N2 C3 H3 . . 118.4 ?
C2 C3 H3 . . 118.4 ?
N2 C4 C5 . . 121.7(4) ?
N2 C4 H4 . . 119.2 ?
C5 C4 H4 . . 119.2 ?
N1 C5 C4 . . 121.7(4) ?
N1 C5 H5 . . 119.1 ?
C4 C5 H5 . . 119.1 ?
O3 C6 O4 . . 126.7(4) ?
O3 C6 C7 . . 117.7(4) ?
O4 C6 C7 . . 115.6(4) ?
N3 C7 C8 . . 122.2(4) ?
N3 C7 C6 . . 115.2(4) ?
C8 C7 C6 . . 122.6(4) ?
N4 C8 C7 . . 121.0(4) ?
N4 C8 H8 . . 119.5 ?
C7 C8 H8 . . 119.5 ?
N4 C9 C10 . . 121.6(4) ?
N4 C9 H9 . . 119.2 ?
C10 C9 H9 . . 119.2 ?
N3 C10 C9 . . 121.9(4) ?
N3 C10 H10 . . 119.0 ?
C9 C10 H10 . . 119.0 ?
O5 C11 O6 . . 127.3(4) ?
O5 C11 C11 . 3_655 116.8(4) ?
O6 C11 C11 . 3_655 115.9(4) ?
O8 C12 O7 . . 127.2(4) ?
O8 C12 C12 . 3_656 116.4(5) ?
O7 C12 C12 . 3_656 116.3(4) ?
H1W O1W H2W . . 103.0 ?
C11 O6 Er1 . 3_655 121.8(3) ?
C12 O8 Er1 . 3_656 117.8(3) ?

loop_
_geom_bond_atom_site_label_1
_geom_bond_atom_site_label_2
_geom_bond_site_symmetry_2
_geom_bond_distance
_geom_bond_publ_flag
Er1 O4 . 2.333(3) y
Er1 O7 . 2.367(3) y
Er1 O1 . 2.385(3) y
Er1 O6 3_655 2.387(3) y
Er1 O8 3_656 2.388(3) y
Er1 O2 4_565 2.403(3) y
Er1 O5 . 2.451(3) y
Er1 N1 . 2.611(4) y
Er1 N3 . 2.636(4) y
Ag1 N4 4_665 2.299(4) y
Ag1 O3 4_666 2.312(3) y
Ag1 N2 . 2.368(4) y
Ag1 O5 2_655 2.648(4) y
O1 C1 . 1.253(5) ?
O2 C1 . 1.252(5) ?
O3 C6 . 1.236(5) ?
O4 C6 . 1.265(5) ?
O5 C11 . 1.245(5) ?
O7 C12 . 1.252(5) ?
N1 C5 . 1.332(6) ?
N1 C2 . 1.337(5) ?
N2 C3 . 1.328(6) ?
N2 C4 . 1.332(6) ?
N3 C10 . 1.328(6) ?
N3 C7 . 1.341(5) ?
N4 C8 . 1.335(5) ?
N4 C9 . 1.336(6) ?
C1 C2 . 1.510(6) ?
C2 C3 . 1.370(6) ?
C3 H3 . 0.9300 ?
C4 C5 . 1.387(7) ?
C4 H4 . 0.9300 ?
C5 H5 . 0.9300 ?
C6 C7 . 1.506(6) ?
C7 C8 . 1.385(6) ?
C8 H8 . 0.9300 ?
C9 C10 . 1.387(6) ?
C9 H9 . 0.9300 ?
C10 H10 . 0.9300 ?
C11 O6 . 1.252(5) ?
C11 C11 3_655 1.537(8) ?
C12 O8 . 1.247(5) ?
C12 C12 3_656 1.549(8) ?
O1W H1W . 0.86 ?
O1W H2W . 0.86 ?

loop_
_geom_hbond_atom_site_label_D
_geom_hbond_atom_site_label_H
_geom_hbond_atom_site_label_A
_geom_hbond_site_symmetry_A
_geom_hbond_distance_DH
_geom_hbond_distance_HA
_geom_hbond_distance_DA
_geom_hbond_angle_DHA
_geom_hbond_publ_flag
O1W H1W O1 . 0.86 2.14 2.971(6) 162 y
